data_1504105
loop_
_publ_author_name
'Lin, Chi-Hui'
'Jhang, Jing-Fu'
'Yang, Ding-Yah'

_publ_section_title
;
 One-pot synthesis of coumarin-based oxazabicyclic and oxazatricyclic
 compounds and their fluorescence redox switching properties.
;
_journal_issue 18
_journal_name_full 'Organic letters'
_journal_page_first 4064
_journal_page_last 4067
_journal_paper_doi 10.1021/ol901505e
_journal_volume 11
_journal_year 2009
_chemical_formula_moiety 'C25 H26 N2 O3'
_chemical_formula_sum 'C25 H26 N2 O3'
_chemical_formula_weight 402.48
_space_group_IT_number 2
_symmetry_cell_setting triclinic
_symmetry_Int_Tables_number 2
_symmetry_space_group_name_Hall '-P 1'
_symmetry_space_group_name_H-M 'P -1'
_atom_sites_solution_hydrogens geom
_atom_sites_solution_primary direct
_atom_sites_solution_secondary difmap
_audit_creation_method SHELXL-97
_cell_angle_alpha 65.448(2)
_cell_angle_beta 88.094(2)
_cell_angle_gamma 78.917(2)
_cell_formula_units_Z 2
_cell_length_a 9.0795(9)
_cell_length_b 11.1502(11)
_cell_length_c 11.7893(11)
_cell_measurement_reflns_used 3967
_cell_measurement_temperature 297(2)
_cell_measurement_theta_max 26.017
_cell_measurement_theta_min 2.758
_cell_volume 1063.91(18)
_computing_cell_refinement 'Bruker SMART'
_computing_data_collection 'Bruker SMART'
_computing_data_reduction 'Bruker SHELXTL'
_computing_molecular_graphics 'Bruker SHELXTL'
_computing_publication_material 'Bruker SHELXTL'
_computing_structure_refinement 'SHELXL-97 (Sheldrick, 1997)'
_computing_structure_solution 'SHELXS-97 (Sheldrick, 1990)'
_diffrn_ambient_temperature 297(2)
_diffrn_measured_fraction_theta_full 0.977
_diffrn_measured_fraction_theta_max 0.977
_diffrn_measurement_device_type 'CCD area detector'
_diffrn_measurement_method 'phi and omega scans'
_diffrn_radiation_monochromator graphite
_diffrn_radiation_probe x-ray
_diffrn_radiation_type MoK\a
_diffrn_radiation_wavelength 0.71073
_diffrn_reflns_av_R_equivalents 0.0153
_diffrn_reflns_av_sigmaI/netI 0.0146
_diffrn_reflns_limit_h_max 11
_diffrn_reflns_limit_h_min -7
_diffrn_reflns_limit_k_max 13
_diffrn_reflns_limit_k_min -13
_diffrn_reflns_limit_l_max 14
_diffrn_reflns_limit_l_min -11
_diffrn_reflns_number 5936
_diffrn_reflns_theta_full 25.97
_diffrn_reflns_theta_max 25.97
_diffrn_reflns_theta_min 2.05
_diffrn_source 'fine-focus sealed tube'
_exptl_absorpt_coefficient_mu 0.083
_exptl_absorpt_correction_T_max 0.9520
_exptl_absorpt_correction_T_min 0.9458
_exptl_absorpt_correction_type empirical
_exptl_absorpt_process_details empirical
_exptl_crystal_colour colorless
_exptl_crystal_density_diffrn 1.256
_exptl_crystal_density_method 'not measured'
_exptl_crystal_description parallelepiped
_exptl_crystal_F_000 428
_exptl_crystal_size_max 0.68
_exptl_crystal_size_mid 0.65
_exptl_crystal_size_min 0.60
_refine_diff_density_max 0.242
_refine_diff_density_min -0.307
_refine_diff_density_rms 0.062
_refine_ls_extinction_method none
_refine_ls_goodness_of_fit_ref 1.228
_refine_ls_hydrogen_treatment mixed
_refine_ls_matrix_type full
_refine_ls_number_parameters 295
_refine_ls_number_reflns 4074
_refine_ls_number_restraints 0
_refine_ls_restrained_S_all 1.228
_refine_ls_R_factor_all 0.0628
_refine_ls_R_factor_gt 0.0573
_refine_ls_shift/su_max 0.001
_refine_ls_shift/su_mean 0.000
_refine_ls_structure_factor_coef Fsqd
_refine_ls_weighting_details 'calc w=1/[\s^2^(Fo^2^)+(0.1500P)^2^+0.0000P] where P=(Fo^2^+2Fc^2^)/3'
_refine_ls_weighting_scheme calc
_refine_ls_wR_factor_gt 0.1993
_refine_ls_wR_factor_ref 0.2105
_reflns_number_gt 3516
_reflns_number_total 4074
_reflns_threshold_expression >2sigma(I)
_cod_data_source_file ol901505e_si_003.cif
_cod_data_source_block ch085m
_cod_database_code 1504105

loop_
_symmetry_equiv_pos_as_xyz
'x, y, z'
'-x, -y, -z'

loop_
_atom_site_label
_atom_site_type_symbol
_atom_site_fract_x
_atom_site_fract_y
_atom_site_fract_z
_atom_site_U_iso_or_equiv
_atom_site_adp_type
_atom_site_occupancy
_atom_site_symmetry_multiplicity
_atom_site_calc_flag
_atom_site_refinement_flags
O1 O 0.25207(11) 0.56870(11) 0.64770(9) 0.0488(3) Uani 1 1 d .
O2 O 0.50976(10) 0.24700(10) 0.93200(9) 0.0434(3) Uani 1 1 d .
O3 O 0.04391(12) 0.53516(14) 0.74545(12) 0.0676(4) Uani 1 1 d .
N1 N 0.69041(17) 0.71165(16) 0.44572(14) 0.0635(4) Uani 1 1 d .
N2 N 0.41491(14) 0.26675(12) 1.11529(11) 0.0466(3) Uani 1 1 d .
C1 C 0.40625(16) 0.54494(15) 0.64483(13) 0.0402(3) Uani 1 1 d .
C2 C 0.46847(17) 0.63592(14) 0.54617(13) 0.0442(4) Uani 1 1 d .
H2A H 0.4067 0.7070 0.4829 0.053 Uiso 1 1 calc R
C3 C 0.62493(17) 0.62127(15) 0.54135(13) 0.0444(4) Uani 1 1 d .
C4 C 0.71461(16) 0.51113(15) 0.64009(14) 0.0460(4) Uani 1 1 d .
H4A H 0.8188 0.4992 0.6391 0.055 Uiso 1 1 calc R
C5 C 0.64948(16) 0.42248(14) 0.73654(14) 0.0433(4) Uani 1 1 d .
H5A H 0.7106 0.3510 0.8000 0.052 Uiso 1 1 calc R
C6 C 0.49300(15) 0.43644(13) 0.74236(13) 0.0379(3) Uani 1 1 d .
C7 C 0.41661(15) 0.34997(14) 0.84241(12) 0.0383(3) Uani 1 1 d .
C8 C 0.26315(15) 0.37210(15) 0.84611(13) 0.0422(4) Uani 1 1 d .
C9 C 0.17751(16) 0.49264(16) 0.74830(14) 0.0483(4) Uani 1 1 d .
C10 C 0.18269(15) 0.28436(16) 0.95614(14) 0.0469(4) Uani 1 1 d .
C11 C 0.15038(19) 0.35112(16) 1.04975(15) 0.0560(4) Uani 1 1 d .
H11A H 0.1608 0.4444 1.0094 0.067 Uiso 1 1 calc R
H11B H 0.0484 0.3485 1.0765 0.067 Uiso 1 1 calc R
C12 C 0.26169(19) 0.27490(15) 1.16259(14) 0.0518(4) Uani 1 1 d .
H12A H 0.2516 0.3211 1.2181 0.062 Uiso 1 1 calc R
C13 C 0.22591(17) 0.13584(15) 1.22932(14) 0.0501(4) Uani 1 1 d .
C14 C 0.1813(2) 0.07543(19) 1.34962(17) 0.0677(5) Uani 1 1 d .
H14A H 0.1721 0.1200 1.4017 0.081 Uiso 1 1 calc R
C15 C 0.1502(2) -0.0534(2) 1.39210(18) 0.0734(6) Uani 1 1 d .
H15A H 0.1200 -0.0950 1.4731 0.088 Uiso 1 1 calc R
C16 C 0.1636(2) -0.11952(19) 1.31562(19) 0.0671(5) Uani 1 1 d .
H16A H 0.1430 -0.2056 1.3452 0.081 Uiso 1 1 calc R
C17 C 0.20747(18) -0.05888(16) 1.19477(17) 0.0559(4) Uani 1 1 d .
H17A H 0.2157 -0.1035 1.1428 0.067 Uiso 1 1 calc R
C18 C 0.23901(16) 0.06866(14) 1.15183(14) 0.0455(4) Uani 1 1 d .
C19 C 0.29346(16) 0.14796(14) 1.02629(13) 0.0415(4) Uani 1 1 d .
H19A H 0.3083 0.0956 0.9761 0.050 Uiso 1 1 calc R
C20 C 0.44122(15) 0.18175(13) 1.04966(12) 0.0388(3) Uani 1 1 d .
H20A H 0.5098 0.0981 1.1015 0.047 Uiso 1 1 calc R
C21 C 0.5996(3) 0.8296(2) 0.3516(2) 0.0722(6) Uani 1 1 d .
H21A H 0.553(3) 0.883(2) 0.387(2) 0.071(6) Uiso 1 1 d .
H21B H 0.533(4) 0.802(3) 0.314(3) 0.114(10) Uiso 1 1 d .
H21C H 0.657(3) 0.875(3) 0.291(3) 0.105(8) Uiso 1 1 d .
C22 C 0.8515(2) 0.6957(3) 0.4409(2) 0.0690(5) Uani 1 1 d .
H22A H 0.888(3) 0.611(3) 0.433(2) 0.095(8) Uiso 1 1 d .
H22B H 0.896(3) 0.683(2) 0.519(2) 0.088(7) Uiso 1 1 d .
H22C H 0.874(4) 0.766(4) 0.377(3) 0.137(12) Uiso 1 1 d .
C23 C 0.0392(2) 0.2562(2) 0.91567(18) 0.0726(6) Uani 1 1 d .
H23A H -0.0299 0.3395 0.8722 0.109 Uiso 1 1 calc R
H23B H -0.0061 0.1999 0.9880 0.109 Uiso 1 1 calc R
H23C H 0.0637 0.2114 0.8614 0.109 Uiso 1 1 calc R
C24 C 0.5345(2) 0.2395(2) 1.20779(17) 0.0693(5) Uani 1 1 d .
H24A H 0.5489 0.1459 1.2669 0.083 Uiso 1 1 calc R
H24B H 0.5039 0.2943 1.2536 0.083 Uiso 1 1 calc R
C25 C 0.6803(3) 0.2678(4) 1.1504(3) 0.1114(10) Uani 1 1 d .
H25A H 0.7548 0.2486 1.2147 0.167 Uiso 1 1 calc R
H25B H 0.6673 0.3608 1.0929 0.167 Uiso 1 1 calc R
H25C H 0.7125 0.2123 1.1066 0.167 Uiso 1 1 calc R

loop_
_atom_site_aniso_label
_atom_site_aniso_U_11
_atom_site_aniso_U_22
_atom_site_aniso_U_33
_atom_site_aniso_U_23
_atom_site_aniso_U_13
_atom_site_aniso_U_12
O1 0.0357(6) 0.0535(6) 0.0460(6) -0.0114(5) -0.0044(4) -0.0037(4)
O2 0.0338(5) 0.0431(6) 0.0433(6) -0.0107(4) 0.0011(4) -0.0015(4)
O3 0.0339(6) 0.0794(9) 0.0650(7) -0.0111(6) -0.0037(5) 0.0009(5)
N1 0.0531(8) 0.0606(9) 0.0586(8) -0.0050(7) 0.0066(6) -0.0166(6)
N2 0.0531(7) 0.0421(6) 0.0496(7) -0.0226(5) 0.0019(5) -0.0125(5)
C1 0.0361(7) 0.0439(7) 0.0417(7) -0.0195(6) -0.0036(5) -0.0055(5)
C2 0.0446(8) 0.0435(7) 0.0403(7) -0.0145(6) -0.0044(6) -0.0050(6)
C3 0.0459(8) 0.0445(8) 0.0435(8) -0.0175(6) 0.0034(6) -0.0125(6)
C4 0.0353(7) 0.0483(8) 0.0523(8) -0.0183(6) 0.0022(6) -0.0094(6)
C5 0.0358(7) 0.0410(7) 0.0475(8) -0.0140(6) -0.0026(5) -0.0040(5)
C6 0.0346(7) 0.0387(7) 0.0413(7) -0.0175(6) -0.0004(5) -0.0070(5)
C7 0.0353(7) 0.0393(7) 0.0404(7) -0.0174(6) -0.0026(5) -0.0050(5)
C8 0.0335(7) 0.0476(8) 0.0434(8) -0.0170(6) -0.0009(5) -0.0072(6)
C9 0.0362(7) 0.0550(9) 0.0494(8) -0.0181(7) -0.0014(6) -0.0067(6)
C10 0.0343(7) 0.0517(8) 0.0501(8) -0.0168(6) 0.0023(6) -0.0084(6)
C11 0.0518(9) 0.0455(8) 0.0606(9) -0.0180(7) 0.0127(7) 0.0021(6)
C12 0.0655(10) 0.0437(8) 0.0510(8) -0.0265(6) 0.0118(7) -0.0071(7)
C13 0.0502(8) 0.0466(8) 0.0496(8) -0.0185(7) 0.0100(6) -0.0056(6)
C14 0.0729(12) 0.0656(11) 0.0588(10) -0.0243(8) 0.0203(8) -0.0070(9)
C15 0.0644(11) 0.0697(12) 0.0628(11) -0.0068(9) 0.0220(9) -0.0117(9)
C16 0.0529(10) 0.0526(9) 0.0823(12) -0.0129(9) 0.0161(8) -0.0173(7)
C17 0.0495(9) 0.0494(8) 0.0692(10) -0.0225(7) 0.0073(7) -0.0164(7)
C18 0.0391(7) 0.0420(7) 0.0530(8) -0.0176(6) 0.0050(6) -0.0082(6)
C19 0.0415(7) 0.0419(7) 0.0469(8) -0.0234(6) 0.0054(6) -0.0102(6)
C20 0.0383(7) 0.0346(6) 0.0413(7) -0.0145(5) 0.0016(5) -0.0051(5)
C21 0.0774(13) 0.0548(11) 0.0639(12) -0.0051(9) 0.0120(10) -0.0133(9)
C22 0.0586(11) 0.0810(14) 0.0611(11) -0.0182(10) 0.0121(9) -0.0276(10)
C23 0.0453(9) 0.0884(14) 0.0714(12) -0.0145(10) -0.0008(8) -0.0272(9)
C24 0.0833(13) 0.0716(12) 0.0646(11) -0.0341(9) -0.0096(9) -0.0260(10)
C25 0.0774(16) 0.163(3) 0.123(2) -0.074(2) -0.0090(14) -0.0535(17)

loop_
_atom_type_symbol
_atom_type_description
_atom_type_scat_dispersion_real
_atom_type_scat_dispersion_imag
_atom_type_scat_source
C C 0.0033 0.0016 'International Tables Vol C Tables 4.2.6.8 and 6.1.1.4'
H H 0.0000 0.0000 'International Tables Vol C Tables 4.2.6.8 and 6.1.1.4'
N N 0.0061 0.0033 'International Tables Vol C Tables 4.2.6.8 and 6.1.1.4'
O O 0.0106 0.0060 'International Tables Vol C Tables 4.2.6.8 and 6.1.1.4'

loop_
_geom_angle_atom_site_label_1
_geom_angle_atom_site_label_2
_geom_angle_atom_site_label_3
_geom_angle
C1 O1 C9 122.37(11)
C7 O2 C20 114.93(10)
C3 N1 C21 120.59(15)
C3 N1 C22 121.09(15)
C21 N1 C22 118.21(16)
C20 N2 C24 114.16(13)
C20 N2 C12 112.09(11)
C24 N2 C12 114.23(12)
O1 C1 C2 117.15(12)
O1 C1 C6 120.09(13)
C2 C1 C6 122.68(13)
C1 C2 C3 119.89(13)
C1 C2 H2A 120.1
C3 C2 H2A 120.1
N1 C3 C2 121.33(14)
N1 C3 C4 120.65(14)
C2 C3 C4 118.00(13)
C5 C4 C3 120.70(13)
C5 C4 H4A 119.6
C3 C4 H4A 119.6
C4 C5 C6 121.73(13)
C4 C5 H5A 119.1
C6 C5 H5A 119.1
C1 C6 C5 117.00(13)
C1 C6 C7 118.10(13)
C5 C6 C7 124.88(13)
O2 C7 C8 123.72(13)
O2 C7 C6 113.89(12)
C8 C7 C6 122.39(13)
C7 C8 C9 117.74(13)
C7 C8 C10 122.20(13)
C9 C8 C10 119.66(12)
O3 C9 O1 115.21(13)
O3 C9 C8 126.10(14)
O1 C9 C8 118.69(12)
C8 C10 C23 112.88(13)
C8 C10 C19 107.56(11)
C23 C10 C19 108.68(14)
C8 C10 C11 109.15(12)
C23 C10 C11 111.64(14)
C19 C10 C11 106.66(12)
C12 C11 C10 109.04(12)
C12 C11 H11A 109.9
C10 C11 H11A 109.9
C12 C11 H11B 109.9
C10 C11 H11B 109.9
H11A C11 H11B 108.3
N2 C12 C13 110.53(12)
N2 C12 C11 107.64(12)
C13 C12 C11 106.72(14)
N2 C12 H12A 110.6
C13 C12 H12A 110.6
C11 C12 H12A 110.6
C14 C13 C18 120.15(15)
C14 C13 C12 128.33(15)
C18 C13 C12 111.49(13)
C13 C14 C15 119.07(18)
C13 C14 H14A 120.5
C15 C14 H14A 120.5
C16 C15 C14 120.64(17)
C16 C15 H15A 119.7
C14 C15 H15A 119.7
C15 C16 C17 120.39(17)
C15 C16 H16A 119.8
C17 C16 H16A 119.8
C18 C17 C16 119.44(17)
C18 C17 H17A 120.3
C16 C17 H17A 120.3
C17 C18 C13 120.30(14)
C17 C18 C19 127.08(14)
C13 C18 C19 112.59(12)
C18 C19 C20 106.80(11)
C18 C19 C10 111.11(11)
C20 C19 C10 106.79(11)
C18 C19 H19A 110.7
C20 C19 H19A 110.7
C10 C19 H19A 110.7
N2 C20 O2 110.66(11)
N2 C20 C19 109.72(11)
O2 C20 C19 110.30(11)
N2 C20 H20A 108.7
O2 C20 H20A 108.7
C19 C20 H20A 108.7
N1 C21 H21A 109.0(14)
N1 C21 H21B 108(2)
H21A C21 H21B 112(2)
N1 C21 H21C 110.7(19)
H21A C21 H21C 110(2)
H21B C21 H21C 107(2)
N1 C22 H22A 106.5(16)
N1 C22 H22B 110.6(13)
H22A C22 H22B 106(2)
N1 C22 H22C 109(2)
H22A C22 H22C 113(3)
H22B C22 H22C 112(3)
C10 C23 H23A 109.5
C10 C23 H23B 109.5
H23A C23 H23B 109.5
C10 C23 H23C 109.5
H23A C23 H23C 109.5
H23B C23 H23C 109.5
N2 C24 C25 112.71(16)
N2 C24 H24A 109.0
C25 C24 H24A 109.0
N2 C24 H24B 109.0
C25 C24 H24B 109.0
H24A C24 H24B 107.8
C24 C25 H25A 109.5
C24 C25 H25B 109.5
H25A C25 H25B 109.5
C24 C25 H25C 109.5
H25A C25 H25C 109.5
H25B C25 H25C 109.5

loop_
_geom_bond_atom_site_label_1
_geom_bond_atom_site_label_2
_geom_bond_distance
O1 C1 1.3758(17)
O1 C9 1.3840(18)
O2 C7 1.3518(16)
O2 C20 1.4555(15)
O3 C9 1.2106(19)
N1 C3 1.3718(19)
N1 C21 1.439(3)
N1 C22 1.441(2)
N2 C20 1.4366(17)
N2 C24 1.462(2)
N2 C12 1.482(2)
C1 C2 1.377(2)
C1 C6 1.394(2)
C2 C3 1.400(2)
C2 H2A 0.9300
C3 C4 1.420(2)
C4 C5 1.366(2)
C4 H4A 0.9300
C5 C6 1.402(2)
C5 H5A 0.9300
C6 C7 1.435(2)
C7 C8 1.370(2)
C8 C9 1.453(2)
C8 C10 1.5266(19)
C10 C23 1.532(2)
C10 C19 1.559(2)
C10 C11 1.560(2)
C11 C12 1.527(2)
C11 H11A 0.9700
C11 H11B 0.9700
C12 C13 1.514(2)
C12 H12A 0.9800
C13 C14 1.379(2)
C13 C18 1.392(2)
C14 C15 1.394(3)
C14 H14A 0.9300
C15 C16 1.372(3)
C15 H15A 0.9300
C16 C17 1.382(2)
C16 H16A 0.9300
C17 C18 1.382(2)
C17 H17A 0.9300
C18 C19 1.4995(19)
C19 C20 1.5241(19)
C19 H19A 0.9800
C20 H20A 0.9800
C21 H21A 0.90(2)
C21 H21B 0.93(3)
C21 H21C 0.91(3)
C22 H22A 0.98(3)
C22 H22B 0.97(3)
C22 H22C 0.89(3)
C23 H23A 0.9600
C23 H23B 0.9600
C23 H23C 0.9600
C24 C25 1.495(3)
C24 H24A 0.9700
C24 H24B 0.9700
C25 H25A 0.9600
C25 H25B 0.9600
C25 H25C 0.9600
